data_7122564
loop_
_publ_author_name
'Ayres, Alexander J.'
'Zegke, Markus'
'Ostrowski, Joseph P. A.'
'Tuna, Floriana'
'McInnes, Eric J. L.'
'Wooles, Ashley J.'
'Liddle, Stephen T.'

_publ_section_title
;
 Actinide-transition metal bonding in heterobimetallic uranium- and
 thorium-molybdenum paddlewheel complexes.
;
_journal_issue 96
_journal_name_full 'Chemical communications (Cambridge, England)'
_journal_page_first 13515
_journal_page_last 13518
_journal_paper_doi 10.1039/c8cc05268a
_journal_volume 54
_journal_year 2018
_chemical_formula_moiety 'C66 H63 Cl Mo N3 O3 P3 U, 2(C7 H8)'
_chemical_formula_sum 'C80 H79 Cl Mo N3 O3 P3 U'
_chemical_formula_weight 1592.79
_chemical_properties_physical Air-sensitive,Moisture-sensitive
_space_group_crystal_system triclinic
_space_group_IT_number 2
_space_group_name_Hall '-P 1'
_space_group_name_H-M_alt 'P -1'
_symmetry_space_group_name_Hall '-P 1'
_symmetry_space_group_name_H-M 'P -1'
_atom_sites_solution_hydrogens geom
_atom_sites_solution_primary direct
_atom_sites_solution_secondary difmap
_audit_creation_date 2016-09-30
_audit_creation_method
;
Olex2 1.2
(compiled 2016.09.09 svn.r3337 for OlexSys, GUI svn.r5227)
;
_audit_update_record
;
2018-11-07 deposited with the CCDC.
2018-11-09 downloaded from the CCDC.
;
_cell_angle_alpha 89.2225(14)
_cell_angle_beta 74.9637(18)
_cell_angle_gamma 89.8281(15)
_cell_formula_units_Z 2
_cell_length_a 12.2335(2)
_cell_length_b 13.3432(2)
_cell_length_c 21.8523(4)
_cell_measurement_reflns_used 22169
_cell_measurement_temperature 120(2)
_cell_measurement_theta_max 74.1950
_cell_measurement_theta_min 3.3590
_cell_volume 3444.59(10)
_computing_cell_refinement
;
CrysAlisPro, Agilent Technologies,
Version 1.171.37.31 (release 14-01-2014 CrysAlis171 .NET)
(compiled Jan 14 2014,18:38:05)
;
_computing_data_collection
;
CrysAlisPro, Agilent Technologies,
Version 1.171.37.31 (release 14-01-2014 CrysAlis171 .NET)
(compiled Jan 14 2014,18:38:05)
;
_computing_data_reduction
;
CrysAlisPro, Agilent Technologies,
Version 1.171.37.31 (release 14-01-2014 CrysAlis171 .NET)
(compiled Jan 14 2014,18:38:05)
;
_computing_molecular_graphics 'Olex2 (Dolomanov et al., 2009)'
_computing_publication_material 'Olex2 (Dolomanov et al., 2009)'
_computing_structure_refinement 'ShelXL (Sheldrick, 2015)'
_computing_structure_solution 'ShelXS (Sheldrick, 2008)'
_diffrn_ambient_temperature 120(2)
_diffrn_detector 'CCD plate'
_diffrn_detector_area_resol_mean 10.3613
_diffrn_detector_type Atlas
_diffrn_measured_fraction_theta_full 0.999
_diffrn_measured_fraction_theta_max 0.966
_diffrn_measurement_details
;
#__ type_ start__ end____ width___ exp.time_
  1 omega  -18.00    8.00   1.0000   30.0000
omega____ theta____ kappa____ phi______ frames
    -      -38.5000   38.0000  -60.0000 26

#__ type_ start__ end____ width___ exp.time_
  2 omega  -50.00   33.00   1.0000   30.0000
omega____ theta____ kappa____ phi______ frames
    -      -38.5000   38.0000   90.0000 83

#__ type_ start__ end____ width___ exp.time_
  3 omega -109.00  -12.00   1.0000   30.0000
omega____ theta____ kappa____ phi______ frames
    -      -38.5000  -57.0000  120.0000 97

#__ type_ start__ end____ width___ exp.time_
  4 omega   61.00   88.00   1.0000   30.0000
omega____ theta____ kappa____ phi______ frames
    -       43.4289 -125.0000 -180.0000 27

#__ type_ start__ end____ width___ exp.time_
  5 omega   36.00  109.00   1.0000  120.0000
omega____ theta____ kappa____ phi______ frames
    -      106.0185  -95.0000   60.0000 73

#__ type_ start__ end____ width___ exp.time_
  6 omega   34.00   89.00   1.0000  120.0000
omega____ theta____ kappa____ phi______ frames
    -      106.0185  -30.0000   90.0000 55

#__ type_ start__ end____ width___ exp.time_
  7 omega   45.00  142.00   1.0000  120.0000
omega____ theta____ kappa____ phi______ frames
    -      106.0185  -15.0000  -60.0000 97

#__ type_ start__ end____ width___ exp.time_
  8 omega   59.00   88.00   1.0000  120.0000
omega____ theta____ kappa____ phi______ frames
    -      106.0185  -30.0000    0.0000 29

#__ type_ start__ end____ width___ exp.time_
  9 omega   38.00  119.00   1.0000  120.0000
omega____ theta____ kappa____ phi______ frames
    -      106.0185  -61.0000  -90.0000 81

#__ type_ start__ end____ width___ exp.time_
 10 omega   72.00   99.00   1.0000  120.0000
omega____ theta____ kappa____ phi______ frames
    -      106.0185  -95.0000    0.0000 27

#__ type_ start__ end____ width___ exp.time_
 11 omega   31.00   69.00   1.0000  120.0000
omega____ theta____ kappa____ phi______ frames
    -      106.0185  -30.0000   60.0000 38

#__ type_ start__ end____ width___ exp.time_
 12 omega   12.00  117.00   1.0000   30.0000
omega____ theta____ kappa____ phi______ frames
    -       43.4289   77.0000  -30.0000 105

#__ type_ start__ end____ width___ exp.time_
 13 omega   17.00  114.00   1.0000   30.0000
omega____ theta____ kappa____ phi______ frames
    -       43.4289   57.0000 -120.0000 97

#__ type_ start__ end____ width___ exp.time_
 14 omega  -27.00   70.00   1.0000   30.0000
omega____ theta____ kappa____ phi______ frames
    -       43.4289  -57.0000 -150.0000 97

#__ type_ start__ end____ width___ exp.time_
 15 omega   61.00  161.00   1.0000  120.0000
omega____ theta____ kappa____ phi______ frames
    -      106.0185   15.0000   90.0000 100

#__ type_ start__ end____ width___ exp.time_
 16 omega  -28.00   -1.00   1.0000   30.0000
omega____ theta____ kappa____ phi______ frames
    -      -38.5000   38.0000 -150.0000 27

#__ type_ start__ end____ width___ exp.time_
 17 omega    2.00   28.00   1.0000   30.0000
omega____ theta____ kappa____ phi______ frames
    -      -38.5000   38.0000 -150.0000 26

#__ type_ start__ end____ width___ exp.time_
 18 omega   36.00   82.00   1.0000  120.0000
omega____ theta____ kappa____ phi______ frames
    -      106.0185  -30.0000  -90.0000 46

#__ type_ start__ end____ width___ exp.time_
 19 omega   91.00  117.00   1.0000  120.0000
omega____ theta____ kappa____ phi______ frames
    -      106.0185   30.0000  -30.0000 26

#__ type_ start__ end____ width___ exp.time_
 20 omega  142.00  177.00   1.0000  120.0000
omega____ theta____ kappa____ phi______ frames
    -      106.0185   30.0000  -30.0000 35

#__ type_ start__ end____ width___ exp.time_
 21 omega   73.00   99.00   1.0000  120.0000
omega____ theta____ kappa____ phi______ frames
    -      106.0185  -95.0000  120.0000 26

#__ type_ start__ end____ width___ exp.time_
 22 omega   28.00  107.00   1.0000  120.0000
omega____ theta____ kappa____ phi______ frames
    -      106.0185  -95.0000  -90.0000 79

#__ type_ start__ end____ width___ exp.time_
 23 omega   66.00  115.00   1.0000  120.0000
omega____ theta____ kappa____ phi______ frames
    -      106.0185 -125.0000  -90.0000 49

#__ type_ start__ end____ width___ exp.time_
 24 omega   32.00   90.00   1.0000  120.0000
omega____ theta____ kappa____ phi______ frames
    -      106.0185  -30.0000  150.0000 58

#__ type_ start__ end____ width___ exp.time_
 25 omega   44.00  128.00   1.0000  120.0000
omega____ theta____ kappa____ phi______ frames
    -      106.0185  -77.0000   90.0000 84

#__ type_ start__ end____ width___ exp.time_
 26 omega  147.00  173.00   1.0000  120.0000
omega____ theta____ kappa____ phi______ frames
    -      106.0185   61.0000   60.0000 26

#__ type_ start__ end____ width___ exp.time_
 27 omega  -50.00   34.00   1.0000   30.0000
omega____ theta____ kappa____ phi______ frames
    -      -38.5000   38.0000 -180.0000 84

#__ type_ start__ end____ width___ exp.time_
 28 omega   23.00   99.00   1.0000   30.0000
omega____ theta____ kappa____ phi______ frames
    -       43.7414 -125.0000   90.0000 76

#__ type_ start__ end____ width___ exp.time_
 29 omega   12.00  118.00   1.0000   30.0000
omega____ theta____ kappa____ phi______ frames
    -       43.7414   77.0000  -90.0000 106

#__ type_ start__ end____ width___ exp.time_
 30 omega  -29.00   66.00   1.0000   30.0000
omega____ theta____ kappa____ phi______ frames
    -       43.7414  -38.0000  -60.0000 95

#__ type_ start__ end____ width___ exp.time_
 31 omega   12.00  118.00   1.0000   30.0000
omega____ theta____ kappa____ phi______ frames
    -       43.7414   77.0000  150.0000 106

#__ type_ start__ end____ width___ exp.time_
 32 omega   21.00  108.00   1.0000   30.0000
omega____ theta____ kappa____ phi______ frames
    -       43.7414   38.0000   60.0000 87

#__ type_ start__ end____ width___ exp.time_
 33 omega   12.00  118.00   1.0000   30.0000
omega____ theta____ kappa____ phi______ frames
    -       43.7414   77.0000   60.0000 106
;
_diffrn_measurement_device 'four-circle diffractometer'
_diffrn_measurement_device_type 'SuperNova, Dual, Cu at zero, Atlas'
_diffrn_measurement_method '\w scans'
_diffrn_orient_matrix_UB_11 0.0541196000
_diffrn_orient_matrix_UB_12 -0.0082479000
_diffrn_orient_matrix_UB_13 -0.0717323000
_diffrn_orient_matrix_UB_21 0.1185985000
_diffrn_orient_matrix_UB_22 0.0010481000
_diffrn_orient_matrix_UB_23 0.0120615000
_diffrn_orient_matrix_UB_31 -0.0028670000
_diffrn_orient_matrix_UB_32 -0.1151680000
_diffrn_orient_matrix_UB_33 0.0062164000
_diffrn_radiation_monochromator mirror
_diffrn_radiation_probe x-ray
_diffrn_radiation_type CuK\a
_diffrn_radiation_wavelength 1.54184
_diffrn_reflns_av_R_equivalents 0.0531
_diffrn_reflns_av_unetI/netI 0.0408
_diffrn_reflns_Laue_measured_fraction_full 0.999
_diffrn_reflns_Laue_measured_fraction_max 0.966
_diffrn_reflns_limit_h_max 15
_diffrn_reflns_limit_h_min -15
_diffrn_reflns_limit_k_max 11
_diffrn_reflns_limit_k_min -16
_diffrn_reflns_limit_l_max 27
_diffrn_reflns_limit_l_min -26
_diffrn_reflns_number 43652
_diffrn_reflns_point_group_measured_fraction_full 0.999
_diffrn_reflns_point_group_measured_fraction_max 0.966
_diffrn_reflns_theta_full 67.684
_diffrn_reflns_theta_max 74.507
_diffrn_reflns_theta_min 3.741
_diffrn_source 'sealed X-ray tube'
_diffrn_source_type 'SuperNova (Cu) X-ray Source'
_exptl_absorpt_coefficient_mu 9.473
_exptl_absorpt_correction_T_max 0.809
_exptl_absorpt_correction_T_min 0.685
_exptl_absorpt_correction_type gaussian
_exptl_absorpt_process_details
;
CrysAlisPro, Agilent Technologies,
Version 1.171.37.31 (release 14-01-2014 CrysAlis171 .NET)
(compiled Jan 14 2014,18:38:05)
Numerical absorption correction based on gaussian integration over
            a multifaceted crystal model
Empirical absorption correction using spherical harmonics,
 implemented in SCALE3 ABSPACK scaling algorithm.
;
_exptl_crystal_colour orange
_exptl_crystal_colour_primary orange
_exptl_crystal_density_diffrn 1.536
_exptl_crystal_description block
_exptl_crystal_F_000 1600
_exptl_crystal_size_max 0.1013
_exptl_crystal_size_mid 0.0848
_exptl_crystal_size_min 0.0526
_refine_diff_density_max 2.036
_refine_diff_density_min -1.286
_refine_diff_density_rms 0.115
_refine_ls_extinction_method none
_refine_ls_goodness_of_fit_ref 1.020
_refine_ls_hydrogen_treatment constr
_refine_ls_matrix_type full
_refine_ls_number_parameters 905
_refine_ls_number_reflns 13636
_refine_ls_number_restraints 399
_refine_ls_restrained_S_all 1.011
_refine_ls_R_factor_all 0.0407
_refine_ls_R_factor_gt 0.0363
_refine_ls_shift/su_max 0.003
_refine_ls_shift/su_mean 0.000
_refine_ls_structure_factor_coef Fsqd
_refine_ls_weighting_details 'w=1/[\s^2^(Fo^2^)+(0.0461P)^2^+8.3146P] where P=(Fo^2^+2Fc^2^)/3'
_refine_ls_weighting_scheme calc
_refine_ls_wR_factor_gt 0.0877
_refine_ls_wR_factor_ref 0.0901
_reflns_Friedel_coverage 0.000
_reflns_number_gt 12578
_reflns_number_total 13636
_reflns_threshold_expression 'I > 2\s(I)'
_cod_data_source_file c8cc05268a2.cif
_cod_data_source_block UClMo
_cod_depositor_comments 'Adding full bibliography for 7122562--7122573.cif.'
_cod_original_cell_volume 3444.58(11)
_cod_database_code 7122564
_nottingham_internal_coll_name UAAAML
_nottingham_internal_coll_number 13380
_nottingham_internal_coll_client AA/STL
_nottingham_internal_coll_type custom
_nottingham_internal_coll_frame_method 'omega scans'
_nottingham_internal_coll_frame_time '30.0000, 120.0000'
_nottingham_internal_coll_frame_width 1.0000
_nottingham_internal_coll_user pcxaa19
_nottingham_internal_coll_date 19/03/2014
_nottingham_internal_coll_location NOTTS
_nottingham_internal_process_date 21/03/2014
_nottingham_internal_process_user pcxaa19
_nottingham_internal_solution_date 21/03/2014
_nottingham_internal_solution_user AA
_nottingham_internal_refinement_date 30/09/2016
_nottingham_internal_refinement_user AW
_nottingham_internal_validation_date 30/09/2016
_nottingham_internal_validation_user AW
_nottingham_internal_archive_date 30/09/2016
_shelx_shelxl_version_number 2014/7
_chemical_oxdiff_formula 'C80 H79 N3 P3 O3 Cl U Mo'
_shelx_space_group_comment
;
The symmetry employed for this shelxl refinement is uniquely defined
by the following loop, which should always be used as a source of
symmetry information in preference to the above space-group names.
They are only intended as comments.
;
_reflns_odcompleteness_completeness 99.91
_reflns_odcompleteness_iscentric 1
_reflns_odcompleteness_theta 66.97
_olex2_refinement_description
;
1. Fixed Uiso
 At 1.2 times of:
  All C(H) groups
 At 1.5 times of:
  All C(H,H,H) groups
2. Restrained distances
 C72-C71 = C72-C67 = C68-C67 = C69-C68 = C70-C69 = C71-C70 = C79A-C78A = C79A-
 C74A = C75A-C74A = C78A-C77A = C79-C78 = C76-C75 = C76A-C75A = C77A-C76A = C78-
 C77 = C75-C74 = C79-C74 = C77-C76
 1.39 with sigma of 0.02
3. Uiso/Uaniso restraints and constraints
C78 \\sim C77 \\sim C79 \\sim C80 \\sim C74A \\sim C75A \\sim C76A \\sim C77A
\\sim C78A \\sim C79A \\sim C80A \\sim C76 \\sim C67 \\sim C68 \\sim C69 \\sim
C70 \\sim C71 \\sim C72 \\sim C73 \\sim C74 \\sim C75: within 2A with sigma of
0.01 and sigma for terminal atoms of 0.02
Uanis(C6) \\sim Ueq: with sigma of 0.01 and sigma for terminal atoms of 0.02
4. Rigid body (RIGU) restrains
 C78, C77, C79, C80, C74A, C75A, C76A, C77A, C78A, C79A, C80A, C76, C67, C68,
 C69, C70, C71, C72, C73, C74, C75
 with sigma for 1-2 distances of 0.004 and sigma for 1-3 distances of 0.004
5. Others
 Sof(C74A)=Sof(C75A)=Sof(H75A)=Sof(C76A)=Sof(H76A)=Sof(C77A)=Sof(H77A)=
 Sof(C78A)=Sof(H78A)=Sof(C79A)=Sof(H79A)=Sof(C80A)=Sof(H80D)=Sof(H80E)=
 Sof(H80F)=1-FVAR(1)
 Sof(C78)=Sof(H78)=Sof(C77)=Sof(H77)=Sof(C79)=Sof(H79)=Sof(C80)=Sof(H80A)=
 Sof(H80B)=Sof(H80C)=Sof(C76)=Sof(H76)=Sof(C74)=Sof(C75)=Sof(H75)=FVAR(1)
6.a Aromatic/amide H refined with riding coordinates:
 C4(H4), C7(H7), C11(H11), C12(H12), C13(H13), C14(H14), C15(H15), C17(H17),
 C18(H18), C19(H19), C20(H20), C21(H21), C25(H25), C28(H28), C32(H32), C33(H33),
  C34(H34), C35(H35), C36(H36), C38(H38), C39(H39), C40(H40), C41(H41),
 C42(H42), C46(H46), C49(H49), C53(H53), C54(H54), C55(H55), C56(H56), C57(H57),
  C59(H59), C60(H60), C61(H61), C62(H62), C63(H63), C78(H78), C77(H77),
 C79(H79), C75A(H75A), C76A(H76A), C77A(H77A), C78A(H78A), C79A(H79A), C76(H76),
  C68(H68), C69(H69), C70(H70), C71(H71), C72(H72), C75(H75)
6.b Idealised Me refined as rotating group:
 C3(H3A,H3B,H3C), C6(H6A,H6B,H6C), C9(H9A,H9B,H9C), C24(H24A,H24B,H24C),
 C27(H27A,H27B,H27C), C30(H30A,H30B,H30C), C45(H45A,H45B,H45C), C48(H48A,H48B,
 H48C), C51(H51A,H51B,H51C), C80(H80A,H80B,H80C), C80A(H80D,H80E,H80F),
 C73(H73A,H73B,H73C)
;
_olex2_submission_special_instructions 'No special instructions were received'

loop_
_space_group_symop_operation_xyz
'x, y, z'
'-x, -y, -z'

loop_
_atom_site_label
_atom_site_type_symbol
_atom_site_fract_x
_atom_site_fract_y
_atom_site_fract_z
_atom_site_U_iso_or_equiv
_atom_site_adp_type
_atom_site_occupancy
_atom_site_site_symmetry_order
_atom_site_calc_flag
_atom_site_refinement_flags_posn
_atom_site_refinement_flags_adp
_atom_site_refinement_flags_occupancy
_atom_site_disorder_assembly
_atom_site_disorder_group
U1 U 0.69647(2) 0.73267(2) 0.23055(2) 0.02051(5) Uani 1 1 d . . . . .
Mo1 Mo 0.54194(3) 0.77078(2) 0.13651(2) 0.01907(8) Uani 1 1 d . . . . .
Cl1 Cl 0.79913(13) 0.71516(13) 0.31805(8) 0.0537(4) Uani 1 1 d . . . . .
P1 P 0.45286(9) 0.81454(8) 0.25636(5) 0.0208(2) Uani 1 1 d . . . . .
P2 P 0.60181(9) 0.58274(8) 0.14835(5) 0.0216(2) Uani 1 1 d . . . . .
P3 P 0.73691(9) 0.86233(8) 0.10835(5) 0.0198(2) Uani 1 1 d . . . . .
O1 O 0.3068(3) 0.6909(3) 0.1276(2) 0.0467(10) Uani 1 1 d . . . . .
O2 O 0.5866(3) 0.7581(3) -0.01097(16) 0.0375(8) Uani 1 1 d . . . . .
O3 O 0.4239(3) 0.9662(3) 0.10563(18) 0.0352(8) Uani 1 1 d . . . . .
N1 N 0.5351(3) 0.7780(3) 0.30347(17) 0.0228(8) Uani 1 1 d . . . . .
N2 N 0.6808(3) 0.5707(3) 0.20053(18) 0.0241(8) Uani 1 1 d . . . . .
N3 N 0.8084(3) 0.8458(3) 0.16355(18) 0.0218(7) Uani 1 1 d . . . . .
C1 C 0.5139(4) 0.7723(4) 0.3707(2) 0.0274(10) Uani 1 1 d . . . . .
C2 C 0.5036(5) 0.6765(4) 0.3994(2) 0.0341(11) Uani 1 1 d . . . . .
C3 C 0.5185(5) 0.5826(4) 0.3608(3) 0.0397(12) Uani 1 1 d . . . . .
H3A H 0.4827 0.5915 0.3258 0.060 Uiso 1 1 calc GR . . . .
H3B H 0.4830 0.5261 0.3877 0.060 Uiso 1 1 calc GR . . . .
H3C H 0.5994 0.5691 0.3436 0.060 Uiso 1 1 calc GR . . . .
C4 C 0.4838(6) 0.6668(5) 0.4645(3) 0.0515(16) Uani 1 1 d . . . . .
H4 H 0.4741 0.6016 0.4832 0.062 Uiso 1 1 calc R . . . .
C5 C 0.4777(8) 0.7489(5) 0.5034(3) 0.0601(19) Uani 1 1 d . . . . .
C6 C 0.4553(12) 0.7354(7) 0.5740(4) 0.107(4) Uani 1 1 d . U . . .
H6A H 0.3825 0.7012 0.5904 0.160 Uiso 1 1 calc GR . . . .
H6B H 0.4528 0.8011 0.5938 0.160 Uiso 1 1 calc GR . . . .
H6C H 0.5158 0.6949 0.5837 0.160 Uiso 1 1 calc GR . . . .
C7 C 0.4944(5) 0.8417(5) 0.4746(3) 0.0426(13) Uani 1 1 d . . . . .
H7 H 0.4932 0.8989 0.5002 0.051 Uiso 1 1 calc R . . . .
C8 C 0.5130(4) 0.8558(4) 0.4093(2) 0.0313(10) Uani 1 1 d . . . . .
C9 C 0.5401(4) 0.9613(4) 0.3848(2) 0.0327(11) Uani 1 1 d . . . . .
H9A H 0.5582 0.9618 0.3384 0.049 Uiso 1 1 calc GR . . . .
H9B H 0.6051 0.9862 0.3984 0.049 Uiso 1 1 calc GR . . . .
H9C H 0.4744 1.0045 0.4015 0.049 Uiso 1 1 calc GR . . . .
C10 C 0.3086(4) 0.7637(3) 0.2859(2) 0.0236(9) Uani 1 1 d . . . . .
C11 C 0.2282(4) 0.7969(4) 0.2544(2) 0.0288(10) Uani 1 1 d . . . . .
H11 H 0.2494 0.8436 0.2201 0.035 Uiso 1 1 calc R . . . .
C12 C 0.1181(4) 0.7614(4) 0.2734(3) 0.0355(11) Uani 1 1 d . . . . .
H12 H 0.0641 0.7836 0.2518 0.043 Uiso 1 1 calc R . . . .
C13 C 0.0860(4) 0.6942(5) 0.3234(3) 0.0417(13) Uani 1 1 d . . . . .
H13 H 0.0107 0.6694 0.3357 0.050 Uiso 1 1 calc R . . . .
C14 C 0.1643(4) 0.6632(4) 0.3553(3) 0.0406(13) Uani 1 1 d . . . . .
H14 H 0.1421 0.6175 0.3900 0.049 Uiso 1 1 calc R . . . .
C15 C 0.2755(4) 0.6984(4) 0.3369(2) 0.0310(10) Uani 1 1 d . . . . .
H15 H 0.3285 0.6774 0.3595 0.037 Uiso 1 1 calc R . . . .
C16 C 0.4175(4) 0.9479(3) 0.2717(2) 0.0247(9) Uani 1 1 d . . . . .
C17 C 0.4861(4) 1.0219(4) 0.2355(2) 0.0280(10) Uani 1 1 d . . . . .
H17 H 0.5470 1.0033 0.2008 0.034 Uiso 1 1 calc R . . . .
C18 C 0.4667(4) 1.1217(4) 0.2495(3) 0.0337(11) Uani 1 1 d . . . . .
H18 H 0.5141 1.1713 0.2244 0.040 Uiso 1 1 calc R . . . .
C19 C 0.3789(4) 1.1501(4) 0.2997(3) 0.0364(12) Uani 1 1 d . . . . .
H19 H 0.3656 1.2191 0.3091 0.044 Uiso 1 1 calc R . . . .
C20 C 0.3095(4) 1.0774(4) 0.3366(3) 0.0383(12) Uani 1 1 d . . . . .
H20 H 0.2495 1.0966 0.3716 0.046 Uiso 1 1 calc R . . . .
C21 C 0.3283(4) 0.9772(4) 0.3221(2) 0.0300(10) Uani 1 1 d . . . . .
H21 H 0.2800 0.9278 0.3468 0.036 Uiso 1 1 calc R . . . .
C22 C 0.7477(4) 0.4923(3) 0.2181(2) 0.0236(9) Uani 1 1 d . . . . .
C23 C 0.8652(4) 0.5113(4) 0.2062(2) 0.0293(10) Uani 1 1 d . . . . .
C24 C 0.9191(4) 0.6013(4) 0.1695(3) 0.0355(11) Uani 1 1 d . . . . .
H24A H 0.8793 0.6187 0.1373 0.053 Uiso 1 1 calc GR . . . .
H24B H 0.9986 0.5866 0.1488 0.053 Uiso 1 1 calc GR . . . .
H24C H 0.9150 0.6577 0.1983 0.053 Uiso 1 1 calc GR . . . .
C25 C 0.9342(4) 0.4437(4) 0.2283(3) 0.0371(12) Uani 1 1 d . . . . .
H25 H 1.0129 0.4572 0.2200 0.045 Uiso 1 1 calc R . . . .
C26 C 0.8915(5) 0.3582(4) 0.2616(3) 0.0412(13) Uani 1 1 d . . . . .
C27 C 0.9676(6) 0.2882(5) 0.2869(4) 0.0605(19) Uani 1 1 d . . . . .
H27A H 1.0150 0.2499 0.2519 0.091 Uiso 1 1 calc GR . . . .
H27B H 0.9211 0.2420 0.3182 0.091 Uiso 1 1 calc GR . . . .
H27C H 1.0161 0.3275 0.3070 0.091 Uiso 1 1 calc GR . . . .
C28 C 0.7774(5) 0.3390(4) 0.2713(2) 0.0361(11) Uani 1 1 d . . . . .
H28 H 0.7476 0.2787 0.2927 0.043 Uiso 1 1 calc R . . . .
C29 C 0.7035(4) 0.4041(4) 0.2513(2) 0.0296(10) Uani 1 1 d . . . . .
C30 C 0.5799(5) 0.3771(4) 0.2664(3) 0.0354(11) Uani 1 1 d . . . . .
H30A H 0.5342 0.4383 0.2744 0.053 Uiso 1 1 calc GR . . . .
H30B H 0.5606 0.3335 0.3042 0.053 Uiso 1 1 calc GR . . . .
H30C H 0.5644 0.3418 0.2305 0.053 Uiso 1 1 calc GR . . . .
C31 C 0.4781(4) 0.4977(3) 0.1684(2) 0.0249(9) Uani 1 1 d . . . . .
C32 C 0.4760(4) 0.4053(3) 0.1395(2) 0.0273(9) Uani 1 1 d . . . . .
H32 H 0.5396 0.3850 0.1070 0.033 Uiso 1 1 calc R . . . .
C33 C 0.3826(5) 0.3429(4) 0.1576(3) 0.0345(11) Uani 1 1 d . . . . .
H33 H 0.3828 0.2801 0.1376 0.041 Uiso 1 1 calc R . . . .
C34 C 0.2898(5) 0.3715(4) 0.2043(3) 0.0423(13) Uani 1 1 d . . . . .
H34 H 0.2262 0.3282 0.2171 0.051 Uiso 1 1 calc R . . . .
C35 C 0.2892(5) 0.4633(4) 0.2327(3) 0.0460(15) Uani 1 1 d . . . . .
H35 H 0.2242 0.4838 0.2643 0.055 Uiso 1 1 calc R . . . .
C36 C 0.3829(4) 0.5258(4) 0.2155(3) 0.0354(12) Uani 1 1 d . . . . .
H36 H 0.3822 0.5883 0.2360 0.042 Uiso 1 1 calc R . . . .
C37 C 0.6789(4) 0.5250(3) 0.0738(2) 0.0238(9) Uani 1 1 d . . . . .
C38 C 0.7818(4) 0.4751(3) 0.0669(2) 0.0281(10) Uani 1 1 d . . . . .
H38 H 0.8142 0.4694 0.1019 0.034 Uiso 1 1 calc R . . . .
C39 C 0.8374(4) 0.4336(4) 0.0088(2) 0.0321(11) Uani 1 1 d . . . . .
H39 H 0.9080 0.4007 0.0042 0.038 Uiso 1 1 calc R . . . .
C40 C 0.7907(4) 0.4403(4) -0.0415(2) 0.0309(10) Uani 1 1 d . . . . .
H40 H 0.8286 0.4120 -0.0810 0.037 Uiso 1 1 calc R . . . .
C41 C 0.6876(4) 0.4885(4) -0.0348(2) 0.0300(10) Uani 1 1 d . . . . .
H41 H 0.6551 0.4928 -0.0698 0.036 Uiso 1 1 calc R . . . .
C42 C 0.6320(4) 0.5300(3) 0.0220(2) 0.0271(10) Uani 1 1 d . . . . .
H42 H 0.5612 0.5624 0.0260 0.033 Uiso 1 1 calc R . . . .
C43 C 0.9079(4) 0.8976(3) 0.1715(2) 0.0230(9) Uani 1 1 d . . . . .
C44 C 0.8942(4) 0.9633(3) 0.2224(2) 0.0259(9) Uani 1 1 d . . . . .
C45 C 0.7820(4) 0.9745(4) 0.2711(2) 0.0350(11) Uani 1 1 d . . . . .
H45A H 0.7201 0.9661 0.2507 0.052 Uiso 1 1 calc GR . . . .
H45B H 0.7774 1.0413 0.2898 0.052 Uiso 1 1 calc GR . . . .
H45C H 0.7757 0.9234 0.3045 0.052 Uiso 1 1 calc GR . . . .
C46 C 0.9858(4) 1.0178(4) 0.2306(2) 0.0324(11) Uani 1 1 d . . . . .
H46 H 0.9747 1.0624 0.2652 0.039 Uiso 1 1 calc R . . . .
C47 C 1.0922(4) 1.0090(4) 0.1902(3) 0.0312(10) Uani 1 1 d . . . . .
C48 C 1.1878(4) 1.0751(5) 0.1964(3) 0.0447(14) Uani 1 1 d . . . . .
H48A H 1.2027 1.1261 0.1625 0.067 Uiso 1 1 calc GR . . . .
H48B H 1.2559 1.0345 0.1930 0.067 Uiso 1 1 calc GR . . . .
H48C H 1.1672 1.1080 0.2376 0.067 Uiso 1 1 calc GR . . . .
C49 C 1.1072(4) 0.9376(3) 0.1428(2) 0.0263(9) Uani 1 1 d . . . . .
H49 H 1.1809 0.9275 0.1160 0.032 Uiso 1 1 calc R . . . .
C50 C 1.0182(4) 0.8805(3) 0.1332(2) 0.0235(9) Uani 1 1 d . . . . .
C51 C 1.0486(4) 0.8015(4) 0.0831(2) 0.0275(10) Uani 1 1 d . . . . .
H51A H 0.9826 0.7588 0.0853 0.041 Uiso 1 1 calc GR . . . .
H51B H 1.1109 0.7605 0.0902 0.041 Uiso 1 1 calc GR . . . .
H51C H 1.0721 0.8338 0.0412 0.041 Uiso 1 1 calc GR . . . .
C52 C 0.8299(3) 0.8292(3) 0.0300(2) 0.0219(9) Uani 1 1 d . . . . .
C53 C 0.8986(4) 0.8991(4) -0.0093(2) 0.0273(9) Uani 1 1 d . . . . .
H53 H 0.8954 0.9676 0.0025 0.033 Uiso 1 1 calc R . . . .
C54 C 0.9720(4) 0.8695(4) -0.0660(2) 0.0326(11) Uani 1 1 d . . . . .
H54 H 1.0195 0.9177 -0.0924 0.039 Uiso 1 1 calc R . . . .
C55 C 0.9764(4) 0.7704(4) -0.0841(2) 0.0336(11) Uani 1 1 d . . . . .
H55 H 1.0261 0.7506 -0.1231 0.040 Uiso 1 1 calc R . . . .
C56 C 0.9081(4) 0.7000(4) -0.0451(3) 0.0327(11) Uani 1 1 d . . . . .
H56 H 0.9105 0.6317 -0.0573 0.039 Uiso 1 1 calc R . . . .
C57 C 0.8361(4) 0.7299(4) 0.0120(2) 0.0262(9) Uani 1 1 d . . . . .
H57 H 0.7903 0.6814 0.0390 0.031 Uiso 1 1 calc R . . . .
C58 C 0.7179(4) 0.9972(3) 0.0922(2) 0.0237(9) Uani 1 1 d . . . . .
C59 C 0.7424(4) 1.0740(3) 0.1291(2) 0.0271(9) Uani 1 1 d . . . . .
H59 H 0.7708 1.0589 0.1647 0.033 Uiso 1 1 calc R . . . .
C60 C 0.7246(4) 1.1734(4) 0.1133(3) 0.0341(11) Uani 1 1 d . . . . .
H60 H 0.7420 1.2259 0.1381 0.041 Uiso 1 1 calc R . . . .
C61 C 0.6827(4) 1.1962(4) 0.0627(3) 0.0358(12) Uani 1 1 d . . . . .
H61 H 0.6702 1.2642 0.0528 0.043 Uiso 1 1 calc R . . . .
C62 C 0.6584(4) 1.1199(4) 0.0255(3) 0.0345(11) Uani 1 1 d . . . . .
H62 H 0.6309 1.1356 -0.0104 0.041 Uiso 1 1 calc R . . . .
C63 C 0.6747(4) 1.0205(4) 0.0409(2) 0.0287(10) Uani 1 1 d . . . . .
H63 H 0.6560 0.9682 0.0163 0.034 Uiso 1 1 calc R . . . .
C64 C 0.3912(4) 0.7154(4) 0.1350(2) 0.0301(10) Uani 1 1 d . . . . .
C65 C 0.5767(4) 0.7575(4) 0.0423(2) 0.0272(10) Uani 1 1 d . . . . .
C66 C 0.4712(4) 0.8997(4) 0.1195(2) 0.0252(9) Uani 1 1 d . . . . .
C78 C 0.1660(13) 0.2971(11) 0.4706(6) 0.073(2) Uani 0.561(6) 1 d D U P A 1
H78 H 0.1320 0.2325 0.4757 0.087 Uiso 0.561(6) 1 calc R . P A 1
C77 C 0.2030(14) 0.3406(13) 0.4110(8) 0.072(2) Uani 0.561(6) 1 d D U P A 1
H77 H 0.1949 0.3055 0.3749 0.086 Uiso 0.561(6) 1 calc R . P A 1
C79 C 0.1794(13) 0.3495(10) 0.5232(7) 0.071(2) Uani 0.561(6) 1 d D U P A 1
H79 H 0.1586 0.3177 0.5637 0.085 Uiso 0.561(6) 1 calc R . P A 1
C80 C 0.2253(14) 0.5040(12) 0.5754(7) 0.069(3) Uani 0.561(6) 1 d . U P A 1
H80A H 0.1490 0.5074 0.6040 0.104 Uiso 0.561(6) 1 calc GR . P A 1
H80B H 0.2528 0.5719 0.5627 0.104 Uiso 0.561(6) 1 calc GR . P A 1
H80C H 0.2762 0.4707 0.5972 0.104 Uiso 0.561(6) 1 calc GR . P A 1
C74A C 0.1517(16) 0.4615(15) 0.5291(9) 0.073(2) Uani 0.439(6) 1 d D U P A 2
C75A C 0.2421(17) 0.3965(16) 0.5065(9) 0.074(2) Uani 0.439(6) 1 d D U P A 2
H75A H 0.3002 0.3907 0.5280 0.089 Uiso 0.439(6) 1 calc R . P A 2
C76A C 0.2479(17) 0.3395(15) 0.4524(9) 0.076(2) Uani 0.439(6) 1 d D U P A 2
H76A H 0.3108 0.2965 0.4372 0.092 Uiso 0.439(6) 1 calc R . P A 2
C77A C 0.1625(16) 0.3448(18) 0.4203(11) 0.075(3) Uani 0.439(6) 1 d D U P A 2
H77A H 0.1652 0.3065 0.3836 0.090 Uiso 0.439(6) 1 calc R . P A 2
C78A C 0.0745(16) 0.4090(14) 0.4454(9) 0.074(3) Uani 0.439(6) 1 d D U P A 2
H78A H 0.0149 0.4146 0.4251 0.089 Uiso 0.439(6) 1 calc R . P A 2
C79A C 0.0682(15) 0.4653(14) 0.4982(8) 0.070(3) Uani 0.439(6) 1 d D U P A 2
H79A H 0.0046 0.5076 0.5136 0.084 Uiso 0.439(6) 1 calc R . P A 2
C80A C 0.142(2) 0.5237(18) 0.5847(11) 0.087(5) Uani 0.439(6) 1 d . U P A 2
H80D H 0.1645 0.4846 0.6177 0.130 Uiso 0.439(6) 1 calc GR . P A 2
H80E H 0.0638 0.5462 0.6006 0.130 Uiso 0.439(6) 1 calc GR . P A 2
H80F H 0.1921 0.5821 0.5730 0.130 Uiso 0.439(6) 1 calc GR . P A 2
C76 C 0.2509(13) 0.4335(10) 0.4037(7) 0.072(2) Uani 0.561(6) 1 d D U P A 1
H76 H 0.2800 0.4627 0.3629 0.086 Uiso 0.561(6) 1 calc R . P A 1
C67 C 0.8650(6) 1.0953(6) 0.4686(4) 0.0663(17) Uani 1 1 d D U . . .
C68 C 0.9673(7) 1.0750(7) 0.4261(4) 0.0731(19) Uani 1 1 d D U . . .
H68 H 1.0236 1.1258 0.4165 0.088 Uiso 1 1 calc R . . . .
C69 C 0.9900(7) 0.9848(7) 0.3976(4) 0.081(2) Uani 1 1 d D U . . .
H69 H 1.0621 0.9728 0.3694 0.097 Uiso 1 1 calc R . . . .
C70 C 0.9106(7) 0.9122(7) 0.4092(5) 0.085(2) Uani 1 1 d D U . . .
H70 H 0.9260 0.8495 0.3886 0.102 Uiso 1 1 calc R . . . .
C71 C 0.8066(7) 0.9294(7) 0.4511(5) 0.084(2) Uani 1 1 d D U . . .
H71 H 0.7500 0.8788 0.4589 0.101 Uiso 1 1 calc R . . . .
C72 C 0.7847(7) 1.0198(6) 0.4816(4) 0.0711(18) Uani 1 1 d D U . . .
H72 H 0.7143 1.0303 0.5117 0.085 Uiso 1 1 calc R . . . .
C73 C 0.8431(10) 1.1929(8) 0.4996(6) 0.112(4) Uani 1 1 d . U . . .
H73A H 0.8558 1.1880 0.5420 0.168 Uiso 1 1 calc GR . . . .
H73B H 0.7646 1.2128 0.5031 0.168 Uiso 1 1 calc GR . . . .
H73C H 0.8944 1.2432 0.4744 0.168 Uiso 1 1 calc GR . . . .
C74 C 0.2219(14) 0.4461(11) 0.5182(7) 0.066(2) Uani 0.561(6) 1 d D U P A 1
C75 C 0.2559(13) 0.4839(11) 0.4579(6) 0.068(2) Uani 0.561(6) 1 d D U P A 1
H75 H 0.2854 0.5501 0.4527 0.082 Uiso 0.561(6) 1 calc R . P A 1

loop_
_atom_site_aniso_label
_atom_site_aniso_U_11
_atom_site_aniso_U_22
_atom_site_aniso_U_33
_atom_site_aniso_U_23
_atom_site_aniso_U_13
_atom_site_aniso_U_12
U1 0.01781(7) 0.01904(8) 0.02348(8) -0.00258(5) -0.00308(5) -0.00065(5)
Mo1 0.01667(15) 0.01861(16) 0.02169(16) -0.00588(12) -0.00429(12) 0.00190(12)
Cl1 0.0443(7) 0.0642(10) 0.0571(9) -0.0070(7) -0.0207(7) 0.0032(7)
P1 0.0164(5) 0.0201(5) 0.0246(5) -0.0063(4) -0.0027(4) -0.0001(4)
P2 0.0204(5) 0.0195(5) 0.0230(5) -0.0055(4) -0.0021(4) -0.0001(4)
P3 0.0194(5) 0.0180(5) 0.0208(5) -0.0007(4) -0.0030(4) 0.0018(4)
O1 0.0253(18) 0.050(2) 0.068(3) -0.028(2) -0.0172(18) -0.0003(17)
O2 0.047(2) 0.042(2) 0.0260(18) -0.0087(15) -0.0144(16) 0.0133(17)
O3 0.0335(18) 0.0325(19) 0.042(2) -0.0057(15) -0.0138(16) 0.0145(15)
N1 0.0165(16) 0.0253(19) 0.0224(18) -0.0100(15) 0.0031(14) 0.0023(14)
N2 0.0237(18) 0.0156(17) 0.030(2) -0.0077(15) -0.0023(15) -0.0002(14)
N3 0.0195(17) 0.0187(17) 0.0252(18) 0.0062(14) -0.0025(14) -0.0055(14)
C1 0.023(2) 0.033(3) 0.027(2) -0.0063(19) -0.0072(18) 0.0015(18)
C2 0.041(3) 0.036(3) 0.026(2) -0.005(2) -0.011(2) 0.007(2)
C3 0.042(3) 0.035(3) 0.043(3) -0.009(2) -0.011(2) 0.007(2)
C4 0.084(5) 0.038(3) 0.039(3) 0.000(3) -0.027(3) 0.006(3)
C5 0.107(6) 0.048(4) 0.031(3) -0.001(3) -0.029(3) 0.001(4)
C6 0.220(12) 0.071(5) 0.038(4) 0.001(4) -0.049(6) -0.020(7)
C7 0.056(3) 0.045(3) 0.026(3) -0.014(2) -0.011(2) 0.004(3)
C8 0.029(2) 0.038(3) 0.028(2) -0.009(2) -0.0082(19) 0.001(2)
C9 0.032(2) 0.037(3) 0.028(2) -0.010(2) -0.006(2) -0.005(2)
C10 0.019(2) 0.022(2) 0.028(2) -0.0093(17) -0.0018(17) -0.0001(16)
C11 0.024(2) 0.026(2) 0.035(3) -0.0049(19) -0.0041(19) 0.0009(18)
C12 0.022(2) 0.036(3) 0.050(3) -0.007(2) -0.012(2) 0.002(2)
C13 0.017(2) 0.048(3) 0.058(4) -0.004(3) -0.005(2) -0.007(2)
C14 0.029(3) 0.041(3) 0.045(3) 0.003(2) 0.003(2) -0.005(2)
C15 0.025(2) 0.035(3) 0.031(2) -0.002(2) -0.0029(19) -0.002(2)
C16 0.021(2) 0.025(2) 0.028(2) -0.0079(18) -0.0042(17) -0.0014(17)
C17 0.022(2) 0.030(2) 0.031(2) -0.0093(19) -0.0069(18) 0.0006(18)
C18 0.035(3) 0.025(2) 0.040(3) -0.004(2) -0.007(2) -0.004(2)
C19 0.035(3) 0.025(2) 0.048(3) -0.014(2) -0.009(2) 0.003(2)
C20 0.028(2) 0.034(3) 0.049(3) -0.018(2) -0.002(2) 0.004(2)
C21 0.024(2) 0.029(2) 0.034(3) -0.010(2) -0.0008(19) -0.0011(19)
C22 0.027(2) 0.016(2) 0.025(2) -0.0043(16) -0.0023(17) 0.0003(17)
C23 0.030(2) 0.023(2) 0.033(3) 0.0005(19) -0.0048(19) 0.0031(19)
C24 0.024(2) 0.030(3) 0.047(3) 0.004(2) -0.001(2) 0.005(2)
C25 0.030(3) 0.036(3) 0.043(3) 0.004(2) -0.006(2) 0.009(2)
C26 0.045(3) 0.033(3) 0.045(3) 0.003(2) -0.012(3) 0.010(2)
C27 0.061(4) 0.050(4) 0.072(5) 0.019(3) -0.021(4) 0.013(3)
C28 0.049(3) 0.027(3) 0.032(3) 0.006(2) -0.009(2) 0.000(2)
C29 0.037(3) 0.026(2) 0.025(2) -0.0033(18) -0.0065(19) -0.002(2)
C30 0.043(3) 0.032(3) 0.033(3) 0.010(2) -0.014(2) -0.014(2)
C31 0.023(2) 0.020(2) 0.031(2) -0.0048(18) -0.0058(18) -0.0021(17)
C32 0.031(2) 0.020(2) 0.029(2) -0.0038(18) -0.0045(19) 0.0002(18)
C33 0.044(3) 0.023(2) 0.037(3) -0.005(2) -0.011(2) -0.008(2)
C34 0.034(3) 0.032(3) 0.057(4) -0.002(2) -0.006(3) -0.014(2)
C35 0.030(3) 0.038(3) 0.059(4) -0.011(3) 0.008(3) -0.005(2)
C36 0.030(2) 0.025(2) 0.046(3) -0.010(2) 0.002(2) -0.004(2)
C37 0.026(2) 0.016(2) 0.027(2) -0.0052(17) -0.0013(17) 0.0011(16)
C38 0.031(2) 0.022(2) 0.030(2) -0.0012(18) -0.0056(19) 0.0029(18)
C39 0.030(2) 0.028(2) 0.034(3) -0.007(2) 0.000(2) 0.008(2)
C40 0.032(2) 0.029(2) 0.027(2) -0.0065(19) 0.0019(19) 0.001(2)
C41 0.033(2) 0.029(2) 0.028(2) -0.0059(19) -0.0069(19) 0.001(2)
C42 0.024(2) 0.022(2) 0.035(3) -0.0076(18) -0.0055(19) -0.0008(17)
C43 0.020(2) 0.022(2) 0.027(2) 0.0023(17) -0.0056(17) 0.0004(16)
C44 0.023(2) 0.024(2) 0.029(2) 0.0024(18) -0.0057(18) -0.0050(17)
C45 0.031(2) 0.041(3) 0.031(3) -0.011(2) -0.003(2) -0.003(2)
C46 0.029(2) 0.035(3) 0.034(3) -0.007(2) -0.010(2) 0.002(2)
C47 0.024(2) 0.031(3) 0.041(3) 0.000(2) -0.012(2) 0.0013(19)
C48 0.026(2) 0.042(3) 0.069(4) -0.015(3) -0.017(3) 0.000(2)
C49 0.0159(19) 0.027(2) 0.035(2) 0.0037(19) -0.0053(18) -0.0021(17)
C50 0.025(2) 0.019(2) 0.027(2) 0.0037(17) -0.0069(18) 0.0038(17)
C51 0.021(2) 0.026(2) 0.034(2) -0.0020(19) -0.0036(18) 0.0033(18)
C52 0.0177(19) 0.023(2) 0.024(2) 0.0002(17) -0.0026(16) 0.0027(16)
C53 0.026(2) 0.023(2) 0.030(2) 0.0034(18) -0.0014(18) 0.0009(18)
C54 0.028(2) 0.035(3) 0.032(3) 0.006(2) -0.002(2) 0.004(2)
C55 0.031(2) 0.039(3) 0.025(2) -0.003(2) 0.0032(19) 0.008(2)
C56 0.028(2) 0.026(2) 0.040(3) -0.008(2) -0.003(2) 0.0019(19)
C57 0.027(2) 0.025(2) 0.022(2) 0.0010(18) 0.0001(18) 0.0024(18)
C58 0.020(2) 0.020(2) 0.028(2) 0.0013(17) -0.0016(17) 0.0018(16)
C59 0.022(2) 0.023(2) 0.034(2) -0.0034(19) -0.0024(18) 0.0001(17)
C60 0.030(2) 0.021(2) 0.047(3) -0.006(2) -0.001(2) 0.0018(19)
C61 0.035(3) 0.022(2) 0.046(3) 0.003(2) -0.001(2) 0.009(2)
C62 0.032(2) 0.033(3) 0.037(3) 0.007(2) -0.006(2) 0.008(2)
C63 0.028(2) 0.022(2) 0.034(3) -0.0018(19) -0.0047(19) 0.0059(18)
C64 0.020(2) 0.031(2) 0.040(3) -0.018(2) -0.0099(19) 0.0041(18)
C65 0.027(2) 0.028(2) 0.030(3) -0.0061(19) -0.0137(19) 0.0073(18)
C66 0.021(2) 0.028(2) 0.028(2) -0.0062(18) -0.0082(18) 0.0022(18)
C78 0.076(5) 0.071(5) 0.070(4) 0.000(4) -0.018(4) -0.007(4)
C77 0.074(5) 0.073(4) 0.069(4) -0.002(4) -0.019(4) -0.005(4)
C79 0.075(5) 0.068(5) 0.069(4) 0.000(4) -0.018(4) -0.004(4)
C80 0.078(8) 0.071(7) 0.064(6) 0.000(5) -0.027(6) 0.002(6)
C74A 0.075(5) 0.070(5) 0.071(5) 0.004(4) -0.017(4) -0.003(4)
C75A 0.074(5) 0.074(5) 0.075(4) -0.001(4) -0.020(4) -0.003(4)
C76A 0.077(5) 0.076(5) 0.075(4) -0.001(4) -0.018(4) -0.003(4)
C77A 0.078(5) 0.076(5) 0.072(5) -0.001(4) -0.019(4) -0.005(5)
C78A 0.073(6) 0.074(6) 0.074(6) 0.005(5) -0.017(5) -0.006(5)
C79A 0.070(6) 0.066(6) 0.070(6) 0.012(5) -0.014(5) -0.006(5)
C80A 0.096(9) 0.083(8) 0.081(7) -0.007(7) -0.021(7) 0.001(8)
C76 0.074(5) 0.072(5) 0.068(5) -0.002(4) -0.018(4) -0.003(4)
C67 0.056(3) 0.075(4) 0.067(4) -0.013(3) -0.014(3) 0.011(3)
C68 0.055(3) 0.087(4) 0.074(4) -0.012(3) -0.012(3) 0.009(3)
C69 0.059(4) 0.104(5) 0.081(4) -0.026(4) -0.019(3) 0.014(3)
C70 0.063(4) 0.089(5) 0.107(5) -0.039(4) -0.027(4) 0.019(3)
C71 0.054(3) 0.085(4) 0.115(5) -0.025(4) -0.025(4) 0.009(3)
C72 0.051(3) 0.078(4) 0.081(4) -0.011(3) -0.012(3) 0.009(3)
C73 0.102(7) 0.091(6) 0.134(9) -0.043(6) -0.013(6) 0.008(5)
C74 0.068(5) 0.066(5) 0.067(4) -0.002(4) -0.021(4) -0.002(4)
C75 0.070(5) 0.069(5) 0.067(4) 0.001(4) -0.020(4) -0.003(4)

loop_
_atom_type_symbol
_atom_type_description
_atom_type_scat_dispersion_real
_atom_type_scat_dispersion_imag
_atom_type_scat_source
C C 0.0181 0.0091 'International Tables Vol C Tables 4.2.6.8 and 6.1.1.4'
H H 0.0000 0.0000 'International Tables Vol C Tables 4.2.6.8 and 6.1.1.4'
Cl Cl 0.3639 0.7018 'International Tables Vol C Tables 4.2.6.8 and 6.1.1.4'
Mo Mo -0.0483 2.7339 'International Tables Vol C Tables 4.2.6.8 and 6.1.1.4'
N N 0.0311 0.0180 'International Tables Vol C Tables 4.2.6.8 and 6.1.1.4'
O O 0.0492 0.0322 'International Tables Vol C Tables 4.2.6.8 and 6.1.1.4'
P P 0.2955 0.4335 'International Tables Vol C Tables 4.2.6.8 and 6.1.1.4'
U U -4.3638 13.4090 'International Tables Vol C Tables 4.2.6.8 and 6.1.1.4'

loop_
_exptl_crystal_face_index_h
_exptl_crystal_face_index_k
_exptl_crystal_face_index_l
_exptl_crystal_face_perp_dist
_exptl_oxdiff_crystal_face_indexfrac_h
_exptl_oxdiff_crystal_face_indexfrac_k
_exptl_oxdiff_crystal_face_indexfrac_l
_exptl_oxdiff_crystal_face_x
_exptl_oxdiff_crystal_face_y
_exptl_oxdiff_crystal_face_z
-3 -8 0 0.0487 -2.9990 -8.0053 -0.0004 -0.0963 -0.3641 0.9306
-8 1 -3 0.0348 -8.0000 1.0040 -2.9937 -0.2265 -0.9838 -0.1113
2 8 0 0.0334 1.9992 8.0056 0.0009 0.0421 0.2455 -0.9277
7 -4 3 0.0543 7.0003 -4.0060 2.9935 0.1972 0.8621 0.4599
7 4 2 0.0559 6.9994 4.0005 1.9961 0.2026 0.8584 -0.4684
-1 -4 -13 0.0311 -1.0051 -3.9974 -12.9946 0.9107 -0.2801 0.3825
1 1 14 0.0230 1.0057 0.9947 13.9934 -0.9576 0.2891 -0.0305
-1 0 -14 0.0281 -1.0058 0.0060 -13.9931 0.9493 -0.2881 -0.0848
0 -8 6 0.0457 0.0031 -8.0086 5.9952 -0.3638 0.0643 0.9596
-4 7 -2 0.0441 -4.0006 7.0071 -1.9949 -0.1312 -0.4912 -0.8079
-5 -4 6 0.0366 -4.9964 -4.0043 5.9992 -0.6677 -0.5244 0.5128

loop_
_geom_angle_atom_site_label_1
_geom_angle_atom_site_label_2
_geom_angle_atom_site_label_3
_geom_angle
Cl1 U1 Mo1 171.79(4)
Cl1 U1 P1 122.06(4)
Cl1 U1 P2 134.93(4)
Cl1 U1 P3 133.69(4)
P1 U1 Mo1 49.83(2)
P1 U1 P2 81.38(3)
P1 U1 P3 83.94(3)
P2 U1 Mo1 49.60(2)
P3 U1 Mo1 49.19(2)
P3 U1 P2 81.93(3)
N1 U1 Mo1 81.85(10)
N1 U1 Cl1 90.19(10)
N1 U1 P1 32.33(10)
N1 U1 P2 101.29(10)
N1 U1 P3 111.73(10)
N1 U1 N2 109.67(13)
N1 U1 N3 122.51(13)
N2 U1 Mo1 81.24(10)
N2 U1 Cl1 103.47(11)
N2 U1 P1 103.81(10)
N2 U1 P2 31.65(10)
N2 U1 P3 106.19(10)
N3 U1 Mo1 81.12(9)
N3 U1 Cl1 101.69(10)
N3 U1 P1 106.04(9)
N3 U1 P2 107.84(10)
N3 U1 P3 32.06(10)
N3 U1 N2 121.17(14)
P1 Mo1 U1 63.45(2)
P1 Mo1 P2 100.25(4)
P2 Mo1 U1 64.33(3)
P3 Mo1 U1 63.89(2)
P3 Mo1 P1 104.02(3)
P3 Mo1 P2 101.94(3)
C64 Mo1 U1 131.58(16)
C64 Mo1 P1 87.59(14)
C64 Mo1 P2 85.92(15)
C64 Mo1 P3 164.37(16)
C64 Mo1 C65 84.0(2)
C64 Mo1 C66 82.54(19)
C65 Mo1 U1 130.43(13)
C65 Mo1 P1 165.62(13)
C65 Mo1 P2 90.79(14)
C65 Mo1 P3 82.41(14)
C66 Mo1 U1 127.58(13)
C66 Mo1 P1 84.11(13)
C66 Mo1 P2 167.49(13)
C66 Mo1 P3 88.21(13)
C66 Mo1 C65 83.25(19)
Mo1 P1 U1 66.72(2)
N1 P1 U1 46.39(12)
N1 P1 Mo1 112.57(12)
N1 P1 C10 110.7(2)
N1 P1 C16 108.0(2)
C10 P1 U1 136.60(15)
C10 P1 Mo1 111.96(15)
C10 P1 C16 97.6(2)
C16 P1 U1 123.04(14)
C16 P1 Mo1 115.04(15)
Mo1 P2 U1 66.07(2)
N2 P2 U1 45.66(12)
N2 P2 Mo1 111.70(13)
N2 P2 C31 111.5(2)
N2 P2 C37 108.2(2)
C31 P2 U1 131.64(15)
C31 P2 Mo1 111.93(15)
C37 P2 U1 127.44(15)
C37 P2 Mo1 114.39(15)
C37 P2 C31 98.4(2)
Mo1 P3 U1 66.92(2)
N3 P3 U1 46.29(12)
N3 P3 Mo1 112.98(13)
N3 P3 C52 108.95(19)
N3 P3 C58 111.6(2)
C52 P3 U1 125.69(14)
C52 P3 Mo1 113.99(15)
C52 P3 C58 98.2(2)
C58 P3 U1 134.03(15)
C58 P3 Mo1 110.23(14)
P1 N1 U1 101.28(17)
C1 N1 U1 127.1(3)
C1 N1 P1 131.6(3)
P2 N2 U1 102.69(18)
C22 N2 U1 120.8(3)
C22 N2 P2 135.4(3)
P3 N3 U1 101.64(17)
C43 N3 U1 128.3(3)
C43 N3 P3 129.7(3)
C2 C1 N1 117.8(4)
C8 C1 N1 124.0(4)
C8 C1 C2 118.0(4)
C1 C2 C3 121.6(5)
C4 C2 C1 120.1(5)
C4 C2 C3 118.2(5)
C2 C3 H3A 109.5
C2 C3 H3B 109.5
C2 C3 H3C 109.5
H3A C3 H3B 109.5
H3A C3 H3C 109.5
H3B C3 H3C 109.5
C2 C4 H4 118.9
C5 C4 C2 122.2(6)
C5 C4 H4 118.9
C4 C5 C6 120.6(6)
C7 C5 C4 117.3(6)
C7 C5 C6 122.1(6)
C5 C6 H6A 109.5
C5 C6 H6B 109.5
C5 C6 H6C 109.5
H6A C6 H6B 109.5
H6A C6 H6C 109.5
H6B C6 H6C 109.5
C5 C7 H7 118.6
C5 C7 C8 122.9(5)
C8 C7 H7 118.6
C1 C8 C9 124.3(4)
C7 C8 C1 119.4(5)
C7 C8 C9 116.1(5)
C8 C9 H9A 109.5
C8 C9 H9B 109.5
C8 C9 H9C 109.5
H9A C9 H9B 109.5
H9A C9 H9C 109.5
H9B C9 H9C 109.5
C11 C10 P1 116.4(4)
C15 C10 P1 124.3(4)
C15 C10 C11 119.3(4)
C10 C11 H11 120.1
C12 C11 C10 119.9(5)
C12 C11 H11 120.1
C11 C12 H12 119.7
C13 C12 C11 120.6(5)
C13 C12 H12 119.7
C12 C13 H13 120.2
C12 C13 C14 119.6(5)
C14 C13 H13 120.2
C13 C14 H14 119.7
C13 C14 C15 120.6(5)
C15 C14 H14 119.7
C10 C15 C14 120.0(5)
C10 C15 H15 120.0
C14 C15 H15 120.0
C17 C16 P1 119.8(3)
C21 C16 P1 121.4(4)
C21 C16 C17 118.6(4)
C16 C17 H17 119.6
C18 C17 C16 120.8(4)
C18 C17 H17 119.6
C17 C18 H18 119.8
C17 C18 C19 120.4(5)
C19 C18 H18 119.8
C18 C19 H19 120.1
C18 C19 C20 119.8(5)
C20 C19 H19 120.1
C19 C20 H20 120.1
C21 C20 C19 119.8(5)
C21 C20 H20 120.1
C16 C21 H21 119.7
C20 C21 C16 120.6(5)
C20 C21 H21 119.7
C23 C22 N2 116.3(4)
C29 C22 N2 124.7(4)
C29 C22 C23 118.7(4)
C22 C23 C24 121.9(4)
C25 C23 C22 119.8(5)
C25 C23 C24 118.3(5)
C23 C24 H24A 109.5
C23 C24 H24B 109.5
C23 C24 H24C 109.5
H24A C24 H24B 109.5
H24A C24 H24C 109.5
H24B C24 H24C 109.5
C23 C25 H25 119.0
C26 C25 C23 121.9(5)
C26 C25 H25 119.0
C25 C26 C27 120.7(6)
C25 C26 C28 117.7(5)
C28 C26 C27 121.6(5)
C26 C27 H27A 109.5
C26 C27 H27B 109.5
C26 C27 H27C 109.5
H27A C27 H27B 109.5
H27A C27 H27C 109.5
H27B C27 H27C 109.5
C26 C28 H28 118.4
C26 C28 C29 123.2(5)
C29 C28 H28 118.4
C22 C29 C30 122.8(5)
C28 C29 C22 118.6(5)
C28 C29 C30 118.6(5)
C29 C30 H30A 109.5
C29 C30 H30B 109.5
C29 C30 H30C 109.5
H30A C30 H30B 109.5
H30A C30 H30C 109.5
H30B C30 H30C 109.5
C32 C31 P2 123.2(4)
C36 C31 P2 118.7(3)
C36 C31 C32 118.1(4)
C31 C32 H32 119.5
C33 C32 C31 121.0(4)
C33 C32 H32 119.5
C32 C33 H33 119.9
C34 C33 C32 120.2(5)
C34 C33 H33 119.9
C33 C34 H34 120.1
C33 C34 C35 119.8(5)
C35 C34 H34 120.1
C34 C35 H35 119.8
C34 C35 C36 120.5(5)
C36 C35 H35 119.8
C31 C36 H36 119.8
C35 C36 C31 120.4(5)
C35 C36 H36 119.8
C38 C37 P2 122.8(4)
C38 C37 C42 118.6(4)
C42 C37 P2 118.6(3)
C37 C38 H38 119.9
C37 C38 C39 120.2(5)
C39 C38 H38 119.9
C38 C39 H39 119.9
C40 C39 C38 120.2(5)
C40 C39 H39 119.9
C39 C40 H40 120.1
C39 C40 C41 119.8(4)
C41 C40 H40 120.1
C40 C41 H41 119.7
C42 C41 C40 120.7(5)
C42 C41 H41 119.7
C37 C42 H42 119.8
C41 C42 C37 120.4(4)
C41 C42 H42 119.8
C44 C43 N3 118.0(4)
C44 C43 C50 118.4(4)
C50 C43 N3 123.5(4)
C43 C44 C45 121.8(4)
C46 C44 C43 120.2(4)
C46 C44 C45 117.9(4)
C44 C45 H45A 109.5
C44 C45 H45B 109.5
C44 C45 H45C 109.5
H45A C45 H45B 109.5
H45A C45 H45C 109.5
H45B C45 H45C 109.5
C44 C46 H46 119.0
C47 C46 C44 122.0(5)
C47 C46 H46 119.0
C46 C47 C48 121.2(5)
C46 C47 C49 117.4(4)
C49 C47 C48 121.4(5)
C47 C48 H48A 109.5
C47 C48 H48B 109.5
C47 C48 H48C 109.5
H48A C48 H48B 109.5
H48A C48 H48C 109.5
H48B C48 H48C 109.5
C47 C49 H49 118.8
C50 C49 C47 122.5(4)
C50 C49 H49 118.8
C43 C50 C51 124.5(4)
C49 C50 C43 119.0(4)
C49 C50 C51 116.4(4)
C50 C51 H51A 109.5
C50 C51 H51B 109.5
C50 C51 H51C 109.5
H51A C51 H51B 109.5
H51A C51 H51C 109.5
H51B C51 H51C 109.5
C53 C52 P3 122.3(3)
C57 C52 P3 118.6(3)
C57 C52 C53 118.9(4)
C52 C53 H53 119.9
C52 C53 C54 120.2(4)
C54 C53 H53 119.9
C53 C54 H54 119.8
C55 C54 C53 120.4(5)
C55 C54 H54 119.8
C54 C55 H55 120.1
C54 C55 C56 119.8(4)
C56 C55 H55 120.1
C55 C56 H56 120.3
C55 C56 C57 119.5(5)
C57 C56 H56 120.3
C52 C57 C56 121.1(4)
C52 C57 H57 119.4
C56 C57 H57 119.4
C59 C58 P3 123.6(4)
C63 C58 P3 116.8(3)
C63 C58 C59 119.6(4)
C58 C59 H59 120.3
C58 C59 C60 119.3(5)
C60 C59 H59 120.3
C59 C60 H60 119.5
C61 C60 C59 121.0(5)
C61 C60 H60 119.5
C60 C61 H61 120.1
C60 C61 C62 119.9(5)
C62 C61 H61 120.1
C61 C62 H62 120.1
C63 C62 C61 119.8(5)
C63 C62 H62 120.1
C58 C63 C62 120.4(5)
C58 C63 H63 119.8
C62 C63 H63 119.8
O1 C64 Mo1 171.5(5)
O2 C65 Mo1 171.9(4)
O3 C66 Mo1 171.5(4)
C77 C78 H78 120.5
C77 C78 C79 119.1(15)
C79 C78 H78 120.5
C78 C77 H77 119.8
C76 C77 C78 120.4(16)
C76 C77 H77 119.8
C78 C79 H79 118.9
C74 C79 C78 122.2(14)
C74 C79 H79 118.9
H80A C80 H80B 109.5
H80A C80 H80C 109.5
H80B C80 H80C 109.5
C74 C80 H80A 109.5
C74 C80 H80B 109.5
C74 C80 H80C 109.5
C75A C74A C80A 122.8(18)
C79A C74A C75A 118.0(18)
C79A C74A C80A 119.2(18)
C74A C75A H75A 119.8
C74A C75A C76A 120.4(19)
C76A C75A H75A 119.8
C75A C76A H76A 119.4
C75A C76A C77A 121(2)
C77A C76A H76A 119.4
C76A C77A H77A 122.2
C78A C77A C76A 116(2)
C78A C77A H77A 122.2
C77A C78A H78A 118.2
C79A C78A C77A 124(2)
C79A C78A H78A 118.2
C74A C79A C78A 121.0(18)
C74A C79A H79A 119.5
C78A C79A H79A 119.5
C74A C80A H80D 109.5
C74A C80A H80E 109.5
C74A C80A H80F 109.5
H80D C80A H80E 109.5
H80D C80A H80F 109.5
H80E C80A H80F 109.5
C77 C76 H76 121.1
C77 C76 C75 117.8(15)
C75 C76 H76 121.1
C68 C67 C72 117.6(8)
C68 C67 C73 121.1(9)
C72 C67 C73 121.3(8)
C67 C68 H68 118.9
C69 C68 C67 122.1(9)
C69 C68 H68 118.9
C68 C69 H69 119.9
C70 C69 C68 120.2(8)
C70 C69 H69 119.9
C69 C70 H70 120.1
C69 C70 C71 119.7(8)
C71 C70 H70 120.1
C70 C71 H71 119.9
C72 C71 C70 120.2(9)
C72 C71 H71 119.9
C67 C72 H72 119.9
C71 C72 C67 120.2(8)
C71 C72 H72 119.9
C67 C73 H73A 109.5
C67 C73 H73B 109.5
C67 C73 H73C 109.5
H73A C73 H73B 109.5
H73A C73 H73C 109.5
H73B C73 H73C 109.5
C79 C74 C80 121.3(13)
C75 C74 C79 115.1(14)
C75 C74 C80 123.6(13)
C76 C75 H75 117.4
C74 C75 C76 125.3(14)
C74 C75 H75 117.4

loop_
_geom_bond_atom_site_label_1
_geom_bond_atom_site_label_2
_geom_bond_distance
U1 Mo1 3.1682(4)
U1 Cl1 2.5535(15)
U1 P1 3.0851(10)
U1 P2 3.1241(11)
U1 P3 3.0925(11)
U1 N1 2.278(3)
U1 N2 2.290(4)
U1 N3 2.283(3)
Mo1 P1 2.6354(11)
Mo1 P2 2.6398(11)
Mo1 P3 2.6068(11)
Mo1 C64 1.997(5)
Mo1 C65 2.001(5)
Mo1 C66 1.997(5)
P1 N1 1.683(4)
P1 C10 1.843(4)
P1 C16 1.845(5)
P2 N2 1.681(4)
P2 C31 1.851(5)
P2 C37 1.835(4)
P3 N3 1.676(4)
P3 C52 1.851(4)
P3 C58 1.855(4)
O1 C64 1.136(6)
O2 C65 1.139(6)
O3 C66 1.137(6)
N1 C1 1.425(6)
N2 C22 1.436(6)
N3 C43 1.451(6)
C1 C2 1.408(7)
C1 C8 1.406(7)
C2 C3 1.504(7)
C2 C4 1.386(8)
C3 H3A 0.9800
C3 H3B 0.9800
C3 H3C 0.9800
C4 H4 0.9500
C4 C5 1.385(9)
C5 C6 1.504(9)
C5 C7 1.373(9)
C6 H6A 0.9800
C6 H6B 0.9800
C6 H6C 0.9800
C7 H7 0.9500
C7 C8 1.394(7)
C8 C9 1.506(7)
C9 H9A 0.9800
C9 H9B 0.9800
C9 H9C 0.9800
C10 C11 1.406(7)
C10 C15 1.381(7)
C11 H11 0.9500
C11 C12 1.386(7)
C12 H12 0.9500
C12 C13 1.379(8)
C13 H13 0.9500
C13 C14 1.382(8)
C14 H14 0.9500
C14 C15 1.396(7)
C15 H15 0.9500
C16 C17 1.395(7)
C16 C21 1.394(6)
C17 H17 0.9500
C17 C18 1.377(7)
C18 H18 0.9500
C18 C19 1.378(7)
C19 H19 0.9500
C19 C20 1.393(8)
C20 H20 0.9500
C20 C21 1.383(7)
C21 H21 0.9500
C22 C23 1.415(7)
C22 C29 1.407(7)
C23 C24 1.492(7)
C23 C25 1.398(7)
C24 H24A 0.9800
C24 H24B 0.9800
C24 H24C 0.9800
C25 H25 0.9500
C25 C26 1.373(8)
C26 C27 1.514(8)
C26 C28 1.381(8)
C27 H27A 0.9800
C27 H27B 0.9800
C27 H27C 0.9800
C28 H28 0.9500
C28 C29 1.397(7)
C29 C30 1.506(7)
C30 H30A 0.9800
C30 H30B 0.9800
C30 H30C 0.9800
C31 C32 1.395(6)
C31 C36 1.395(7)
C32 H32 0.9500
C32 C33 1.384(7)
C33 H33 0.9500
C33 C34 1.373(8)
C34 H34 0.9500
C34 C35 1.379(8)
C35 H35 0.9500
C35 C36 1.388(7)
C36 H36 0.9500
C37 C38 1.397(6)
C37 C42 1.397(7)
C38 H38 0.9500
C38 C39 1.398(7)
C39 H39 0.9500
C39 C40 1.366(8)
C40 H40 0.9500
C40 C41 1.389(7)
C41 H41 0.9500
C41 C42 1.374(7)
C42 H42 0.9500
C43 C44 1.401(7)
C43 C50 1.411(6)
C44 C45 1.512(6)
C44 C46 1.390(7)
C45 H45A 0.9800
C45 H45B 0.9800
C45 H45C 0.9800
C46 H46 0.9500
C46 C47 1.376(7)
C47 C48 1.502(7)
C47 C49 1.394(7)
C48 H48A 0.9800
C48 H48B 0.9800
C48 H48C 0.9800
C49 H49 0.9500
C49 C50 1.391(6)
C50 C51 1.505(6)
C51 H51A 0.9800
C51 H51B 0.9800
C51 H51C 0.9800
C52 C53 1.388(6)
C52 C57 1.383(6)
C53 H53 0.9500
C53 C54 1.389(7)
C54 H54 0.9500
C54 C55 1.383(7)
C55 H55 0.9500
C55 C56 1.386(7)
C56 H56 0.9500
C56 C57 1.390(7)
C57 H57 0.9500
C58 C59 1.392(7)
C58 C63 1.388(7)
C59 H59 0.9500
C59 C60 1.397(7)
C60 H60 0.9500
C60 C61 1.365(8)
C61 H61 0.9500
C61 C62 1.391(8)
C62 H62 0.9500
C62 C63 1.390(7)
C63 H63 0.9500
C78 H78 0.9500
C78 C77 1.383(16)
C78 C79 1.399(15)
C77 H77 0.9500
C77 C76 1.362(16)
C79 H79 0.9500
C79 C74 1.384(15)
C80 H80A 0.9800
C80 H80B 0.9800
C80 H80C 0.9800
C80 C74 1.49(2)
C74A C75A 1.394(17)
C74A C79A 1.364(17)
C74A C80A 1.46(3)
C75A H75A 0.9500
C75A C76A 1.400(17)
C76A H76A 0.9500
C76A C77A 1.403(17)
C77A H77A 0.9500
C77A C78A 1.376(17)
C78A H78A 0.9500
C78A C79A 1.371(16)
C79A H79A 0.9500
C80A H80D 0.9800
C80A H80E 0.9800
C80A H80F 0.9800
C76 H76 0.9500
C76 C75 1.385(14)
C67 C68 1.378(9)
C67 C72 1.384(10)
C67 C73 1.469(12)
C68 H68 0.9500
C68 C69 1.358(10)
C69 H69 0.9500
C69 C70 1.348(11)
C70 H70 0.9500
C70 C71 1.382(11)
C71 H71 0.9500
C71 C72 1.378(10)
C72 H72 0.9500
C73 H73A 0.9800
C73 H73B 0.9800
C73 H73C 0.9800
C74 C75 1.364(15)
C75 H75 0.9500

loop_
_geom_torsion_atom_site_label_1
_geom_torsion_atom_site_label_2
_geom_torsion_atom_site_label_3
_geom_torsion_atom_site_label_4
_geom_torsion
U1 P1 N1 C1 -178.4(5)
U1 P1 C10 C11 -138.5(3)
U1 P1 C10 C15 43.1(5)
U1 P1 C16 C17 42.3(4)
U1 P1 C16 C21 -132.5(3)
U1 P2 N2 C22 -167.4(5)
U1 P2 C31 C32 -147.3(3)
U1 P2 C31 C36 31.3(5)
U1 P2 C37 C38 51.3(4)
U1 P2 C37 C42 -129.4(3)
U1 P3 N3 C43 -173.5(5)
U1 P3 C52 C53 -139.8(3)
U1 P3 C52 C57 36.2(4)
U1 P3 C58 C59 38.9(5)
U1 P3 C58 C63 -139.7(3)
U1 N1 C1 C2 -68.9(5)
U1 N1 C1 C8 105.0(5)
U1 N2 C22 C23 -49.3(5)
U1 N2 C22 C29 124.3(4)
U1 N3 C43 C44 -63.2(5)
U1 N3 C43 C50 112.6(4)
Mo1 P1 N1 U1 9.27(18)
Mo1 P1 N1 C1 -169.1(4)
Mo1 P1 C10 C11 -59.7(4)
Mo1 P1 C10 C15 121.9(4)
Mo1 P1 C16 C17 -35.2(4)
Mo1 P1 C16 C21 150.0(4)
Mo1 P2 N2 U1 -1.77(18)
Mo1 P2 N2 C22 -169.1(4)
Mo1 P2 C31 C32 135.8(4)
Mo1 P2 C31 C36 -45.6(5)
Mo1 P2 C37 C38 129.0(4)
Mo1 P2 C37 C42 -51.8(4)
Mo1 P3 N3 U1 6.08(18)
Mo1 P3 N3 C43 -167.5(3)
Mo1 P3 C52 C53 142.3(3)
Mo1 P3 C52 C57 -41.7(4)
Mo1 P3 C58 C59 115.9(4)
Mo1 P3 C58 C63 -62.7(4)
P1 N1 C1 C2 109.1(5)
P1 N1 C1 C8 -77.0(6)
P1 C10 C11 C12 179.4(4)
P1 C10 C15 C14 -179.3(4)
P1 C16 C17 C18 -174.6(4)
P1 C16 C21 C20 173.9(4)
P2 N2 C22 C23 116.3(5)
P2 N2 C22 C29 -70.0(6)
P2 C31 C32 C33 177.9(4)
P2 C31 C36 C35 -178.8(5)
P2 C37 C38 C39 -179.2(4)
P2 C37 C42 C41 179.4(4)
P3 N3 C43 C44 108.8(5)
P3 N3 C43 C50 -75.5(5)
P3 C52 C53 C54 176.1(4)
P3 C52 C57 C56 -177.2(4)
P3 C58 C59 C60 -179.6(4)
P3 C58 C63 C62 -179.7(4)
N1 P1 C10 C11 173.8(3)
N1 P1 C10 C15 -4.6(5)
N1 P1 C16 C17 91.5(4)
N1 P1 C16 C21 -83.3(4)
N1 C1 C2 C3 2.1(7)
N1 C1 C2 C4 179.5(5)
N1 C1 C8 C7 -178.2(5)
N1 C1 C8 C9 -3.2(7)
N2 P2 C31 C32 -98.2(4)
N2 P2 C31 C36 80.4(4)
N2 P2 C37 C38 3.8(4)
N2 P2 C37 C42 -177.0(3)
N2 C22 C23 C24 -8.1(7)
N2 C22 C23 C25 173.0(4)
N2 C22 C29 C28 -173.2(4)
N2 C22 C29 C30 6.4(7)
N3 P3 C52 C53 -90.5(4)
N3 P3 C52 C57 85.4(4)
N3 P3 C58 C59 -10.5(4)
N3 P3 C58 C63 170.9(3)
N3 C43 C44 C45 4.9(7)
N3 C43 C44 C46 -177.4(4)
N3 C43 C50 C49 177.0(4)
N3 C43 C50 C51 -5.0(7)
C1 C2 C4 C5 -2.5(11)
C2 C1 C8 C7 -4.4(7)
C2 C1 C8 C9 170.7(5)
C2 C4 C5 C6 179.6(9)
C2 C4 C5 C7 -1.2(12)
C3 C2 C4 C5 174.9(7)
C4 C5 C7 C8 2.2(11)
C5 C7 C8 C1 0.7(9)
C5 C7 C8 C9 -174.8(6)
C6 C5 C7 C8 -178.7(9)
C8 C1 C2 C3 -172.1(5)
C8 C1 C2 C4 5.3(8)
C10 P1 N1 U1 135.44(17)
C10 P1 N1 C1 -42.9(5)
C10 P1 C16 C17 -153.8(4)
C10 P1 C16 C21 31.5(4)
C10 C11 C12 C13 0.5(8)
C11 C10 C15 C14 2.3(7)
C11 C12 C13 C14 0.9(9)
C12 C13 C14 C15 -0.7(9)
C13 C14 C15 C10 -0.9(8)
C15 C10 C11 C12 -2.1(7)
C16 P1 N1 U1 -118.82(18)
C16 P1 N1 C1 62.8(5)
C16 P1 C10 C11 61.3(4)
C16 P1 C10 C15 -117.2(4)
C16 C17 C18 C19 0.1(8)
C17 C16 C21 C20 -1.0(8)
C17 C18 C19 C20 0.2(8)
C18 C19 C20 C21 -0.8(9)
C19 C20 C21 C16 1.3(8)
C21 C16 C17 C18 0.3(7)
C22 C23 C25 C26 0.0(8)
C23 C22 C29 C28 0.3(7)
C23 C22 C29 C30 179.9(5)
C23 C25 C26 C27 -177.8(6)
C23 C25 C26 C28 1.8(9)
C24 C23 C25 C26 -178.9(5)
C25 C26 C28 C29 -2.6(9)
C26 C28 C29 C22 1.6(8)
C26 C28 C29 C30 -178.0(5)
C27 C26 C28 C29 176.9(6)
C29 C22 C23 C24 177.8(5)
C29 C22 C23 C25 -1.1(7)
C31 P2 N2 U1 -127.85(18)
C31 P2 N2 C22 64.8(5)
C31 P2 C37 C38 -112.2(4)
C31 P2 C37 C42 67.0(4)
C31 C32 C33 C34 0.3(8)
C32 C31 C36 C35 -0.1(8)
C32 C33 C34 C35 0.8(9)
C33 C34 C35 C36 -1.7(10)
C34 C35 C36 C31 1.3(10)
C36 C31 C32 C33 -0.7(8)
C37 P2 N2 U1 125.00(18)
C37 P2 N2 C22 -42.4(5)
C37 P2 C31 C32 15.2(5)
C37 P2 C31 C36 -166.2(4)
C37 C38 C39 C40 -0.9(8)
C38 C37 C42 C41 -1.3(7)
C38 C39 C40 C41 0.0(8)
C39 C40 C41 C42 0.2(8)
C40 C41 C42 C37 0.4(7)
C42 C37 C38 C39 1.6(7)
C43 C44 C46 C47 -0.7(8)
C44 C43 C50 C49 -7.3(6)
C44 C43 C50 C51 170.7(4)
C44 C46 C47 C48 174.5(5)
C44 C46 C47 C49 -4.5(8)
C45 C44 C46 C47 177.1(5)
C46 C47 C49 C50 3.7(7)
C47 C49 C50 C43 2.2(7)
C47 C49 C50 C51 -176.0(4)
C48 C47 C49 C50 -175.2(5)
C50 C43 C44 C45 -171.1(4)
C50 C43 C44 C46 6.6(7)
C52 P3 N3 U1 -121.68(18)
C52 P3 N3 C43 64.8(4)
C52 P3 C58 C59 -124.7(4)
C52 P3 C58 C63 56.7(4)
C52 C53 C54 C55 0.9(8)
C53 C52 C57 C56 -1.1(7)
C53 C54 C55 C56 -0.8(8)
C54 C55 C56 C57 -0.2(8)
C55 C56 C57 C52 1.2(8)
C57 C52 C53 C54 0.1(7)
C58 P3 N3 U1 130.97(18)
C58 P3 N3 C43 -42.6(4)
C58 P3 C52 C53 25.7(4)
C58 P3 C52 C57 -158.3(4)
C58 C59 C60 C61 0.7(7)
C59 C58 C63 C62 1.7(7)
C59 C60 C61 C62 -0.8(8)
C60 C61 C62 C63 1.4(8)
C61 C62 C63 C58 -1.9(7)
C63 C58 C59 C60 -1.1(7)
C78 C77 C76 C75 -3(3)
C78 C79 C74 C80 174.1(15)
C78 C79 C74 C75 -4(3)
C77 C78 C79 C74 4(3)
C77 C76 C75 C74 4(3)
C79 C78 C77 C76 -1(3)
C79 C74 C75 C76 0(3)
C80 C74 C75 C76 -178.0(15)
C74A C75A C76A C77A -1(4)
C75A C74A C79A C78A -2(3)
C75A C76A C77A C78A 0(3)
C76A C77A C78A C79A 0(3)
C77A C78A C79A C74A 1(3)
C79A C74A C75A C76A 2(3)
C80A C74A C75A C76A -179(2)
C80A C74A C79A C78A 179(2)
C67 C68 C69 C70 1.6(15)
C68 C67 C72 C71 -2.2(13)
C68 C69 C70 C71 -1.2(15)
C69 C70 C71 C72 -0.9(16)
C70 C71 C72 C67 2.6(15)
C72 C67 C68 C69 0.1(14)
C73 C67 C68 C69 179.0(10)
C73 C67 C72 C71 178.9(10)
